data_7034169
loop_
_publ_author_name
'Kowalski, Konrad'
'Karpowicz, Rafa\/l'
'Mlosto\'n, Grzegorz'
'Miesel, Dominique'
'Hildebrandt, Alexander'
'Lang, Heinrich'
'Czerwieniec, Rafa\/l'
'Therrien, Bruno'

_publ_section_title
;
 Synthesis and (spectro)electrochemistry of mixed-valent
 diferrocenyl-dihydrothiopyran derivatives.
;
_journal_issue 13
_journal_name_full 'Dalton transactions (Cambridge, England : 2003)'
_journal_page_first 6268
_journal_page_last 6276
_journal_paper_doi 10.1039/c5dt00246j
_journal_volume 44
_journal_year 2015
_chemical_formula_moiety 'C27 H28 Fe2 O2 S'
_chemical_formula_sum 'C27 H28 Fe2 O2 S'
_chemical_formula_weight 528.25
_chemical_name_systematic
; 
 ? 
;
_space_group_IT_number 2
_symmetry_cell_setting triclinic
_symmetry_Int_Tables_number 2
_symmetry_space_group_name_Hall '-P 1'
_symmetry_space_group_name_H-M 'P -1'
_atom_sites_solution_hydrogens geom
_atom_sites_solution_primary direct
_atom_sites_solution_secondary difmap
_audit_creation_method SHELXL-97
_audit_update_record
;
2014-10-27 deposited with the CCDC.
2015-02-23 downloaded from the CCDC.
;
_cell_angle_alpha 103.754(6)
_cell_angle_beta 115.357(6)
_cell_angle_gamma 92.709(6)
_cell_formula_units_Z 4
_cell_length_a 12.7358(10)
_cell_length_b 14.2608(12)
_cell_length_c 14.4554(11)
_cell_measurement_reflns_used 8000
_cell_measurement_temperature 173(2)
_cell_measurement_theta_max 29.00
_cell_measurement_theta_min 1.95
_cell_volume 2271.0(4)
_computing_cell_refinement 'CELL (Stoe IPDS Software, 2000)'
_computing_data_collection 'EXPOSE (Stoe IPDS Software, 2000)'
_computing_data_reduction 'INTEGRATE (Stoe IPDS Software, 2000)'
_computing_molecular_graphics 'ORTEP (Farrugia, 1997)'
_computing_publication_material 'SHELXL-97 (Sheldrick, 1997)'
_computing_structure_refinement 'SHELXL-97 (Sheldrick, 1997)'
_computing_structure_solution 'SHELXS-97 (Sheldrick, 1990)'
_diffrn_ambient_temperature 173(2)
_diffrn_detector_area_resol_mean 0.81\%A
_diffrn_measured_fraction_theta_full 0.991
_diffrn_measured_fraction_theta_max 0.991
_diffrn_measurement_device_type 'STOE IPDS'
_diffrn_measurement_method 'phi oscillation'
_diffrn_radiation_monochromator graphite
_diffrn_radiation_source 'fine-focus sealed tube'
_diffrn_radiation_type MoK\a
_diffrn_radiation_wavelength 0.71073
_diffrn_reflns_av_R_equivalents 0.1299
_diffrn_reflns_av_sigmaI/netI 0.1794
_diffrn_reflns_limit_h_max 17
_diffrn_reflns_limit_h_min -17
_diffrn_reflns_limit_k_max 19
_diffrn_reflns_limit_k_min -19
_diffrn_reflns_limit_l_max 19
_diffrn_reflns_limit_l_min -19
_diffrn_reflns_number 42615
_diffrn_reflns_theta_full 29.28
_diffrn_reflns_theta_max 29.28
_diffrn_reflns_theta_min 1.63
_diffrn_standards_decay_% 0
_diffrn_standards_interval_time 0
_diffrn_standards_number 0
_exptl_absorpt_coefficient_mu 1.392
_exptl_absorpt_correction_T_max 0.828
_exptl_absorpt_correction_T_min 0.470
_exptl_absorpt_correction_type empirical
_exptl_absorpt_process_details 'Walker, N. & Stuart, D. (1983)'
_exptl_crystal_colour red
_exptl_crystal_density_diffrn 1.545
_exptl_crystal_density_method 'not measured'
_exptl_crystal_description block
_exptl_crystal_F_000 1096
_exptl_crystal_size_max 0.21
_exptl_crystal_size_mid 0.20
_exptl_crystal_size_min 0.16
_refine_diff_density_max 0.397
_refine_diff_density_min -0.415
_refine_diff_density_rms 0.082
_refine_ls_extinction_method none
_refine_ls_goodness_of_fit_ref 0.676
_refine_ls_hydrogen_treatment constr
_refine_ls_matrix_type full
_refine_ls_number_parameters 581
_refine_ls_number_reflns 12288
_refine_ls_number_restraints 0
_refine_ls_restrained_S_all 0.676
_refine_ls_R_factor_all 0.1122
_refine_ls_R_factor_gt 0.0430
_refine_ls_shift/su_max 0.001
_refine_ls_shift/su_mean 0.000
_refine_ls_structure_factor_coef Fsqd
_refine_ls_weighting_details 'calc w=1/[\s^2^(Fo^2^)+(0.0243P)^2^] where P=(Fo^2^+2Fc^2^)/3'
_refine_ls_weighting_scheme calc
_refine_ls_wR_factor_gt 0.0814
_refine_ls_wR_factor_ref 0.0919
_reflns_number_gt 5481
_reflns_number_total 12288
_reflns_threshold_expression >2sigma(I)
_cod_data_source_file c5dt00246j2.cif
_cod_data_source_block complex10
_cod_depositor_comments
;
The following automatic conversions were performed:

'_symmetry_cell_setting' value 'Triclinic' changed to 'triclinic'
according to
/usr/data/users/saulius/crontab/automatic-downloads/rss-feeds/RSC/lib/dictionaries/cif_core.dic
dictionary named 'cif_core.dic' version 2.4.2 from 2011-04-26.

Automatic conversion script
Id: cif_fix_values 3008 2015-01-20 13:52:24Z robertas 

 Adding full bibliography for 7034168--7034169.cif.
;
_cod_original_cell_volume 2271.0(3)
_cod_database_code 7034169

loop_
_symmetry_equiv_pos_as_xyz
'x, y, z'
'-x, -y, -z'

loop_
_atom_site_label
_atom_site_type_symbol
_atom_site_fract_x
_atom_site_fract_y
_atom_site_fract_z
_atom_site_U_iso_or_equiv
_atom_site_adp_type
_atom_site_occupancy
_atom_site_symmetry_multiplicity
_atom_site_calc_flag
_atom_site_refinement_flags
C1 C 0.1549(3) 0.8858(2) -0.2154(2) 0.0248(7) Uani 1 1 d .
C2 C 0.1386(3) 0.8722(3) -0.1202(2) 0.0271(8) Uani 1 1 d .
H2A H 0.0546 0.8608 -0.1423 0.033 Uiso 1 1 calc R
H2B H 0.1675 0.8127 -0.1065 0.033 Uiso 1 1 calc R
C3 C 0.1952(3) 0.9521(3) -0.0154(2) 0.0266(8) Uani 1 1 d .
C4 C 0.2846(3) 1.0237(2) 0.0122(2) 0.0248(7) Uani 1 1 d .
C5 C 0.3299(3) 1.0404(2) -0.0639(3) 0.0277(8) Uani 1 1 d .
H5A H 0.4127 1.0694 -0.0240 0.033 Uiso 1 1 calc R
H5B H 0.2877 1.0864 -0.0996 0.033 Uiso 1 1 calc R
C6 C 0.1464(3) 0.9397(3) 0.0599(3) 0.0311(8) Uani 1 1 d .
H6A H 0.1768 0.8877 0.0896 0.047 Uiso 1 1 calc R
H6B H 0.0619 0.9241 0.0217 0.047 Uiso 1 1 calc R
H6C H 0.1691 0.9996 0.1164 0.047 Uiso 1 1 calc R
C7 C 0.3502(3) 1.0958(3) 0.1218(3) 0.0368(9) Uani 1 1 d .
H7A H 0.3070 1.0929 0.1618 0.055 Uiso 1 1 calc R
H7B H 0.3587 1.1608 0.1150 0.055 Uiso 1 1 calc R
H7C H 0.4268 1.0796 0.1583 0.055 Uiso 1 1 calc R
C8 C 0.0917(3) 0.9666(2) -0.2564(2) 0.0253(7) Uani 1 1 d .
C9 C 0.0452(3) 1.0365(2) -0.2038(3) 0.0279(8) Uani 1 1 d .
H9 H 0.0407 1.0365 -0.1413 0.033 Uiso 1 1 calc R
C10 C 0.0067(3) 1.1066(3) -0.2610(3) 0.0341(9) Uani 1 1 d .
H10 H -0.0267 1.1601 -0.2426 0.041 Uiso 1 1 calc R
C11 C 0.0284(3) 1.0801(3) -0.3512(3) 0.0348(9) Uani 1 1 d .
H11 H 0.0116 1.1132 -0.4028 0.042 Uiso 1 1 calc R
C12 C 0.0805(3) 0.9939(2) -0.3492(3) 0.0276(8) Uani 1 1 d .
H12 H 0.1033 0.9609 -0.3994 0.033 Uiso 1 1 calc R
C13 C -0.2041(4) 0.8734(4) -0.3540(3) 0.0672(16) Uani 1 1 d .
H13 H -0.1933 0.8479 -0.2976 0.081 Uiso 1 1 calc R
C14 C -0.2483(4) 0.9577(5) -0.3686(4) 0.0687(16) Uani 1 1 d .
H14 H -0.2721 0.9988 -0.3234 0.082 Uiso 1 1 calc R
C15 C -0.2516(4) 0.9711(3) -0.4602(3) 0.0515(12) Uani 1 1 d .
H15 H -0.2778 1.0231 -0.4874 0.062 Uiso 1 1 calc R
C16 C -0.2095(3) 0.8944(3) -0.5065(3) 0.0397(10) Uani 1 1 d .
H16 H -0.2033 0.8860 -0.5696 0.048 Uiso 1 1 calc R
C17 C -0.1777(3) 0.8316(3) -0.4392(4) 0.0526(13) Uani 1 1 d .
H17 H -0.1461 0.7747 -0.4491 0.063 Uiso 1 1 calc R
C18 C 0.1184(3) 0.7896(2) -0.3038(2) 0.0240(7) Uani 1 1 d .
C19 C 0.1449(3) 0.7687(3) -0.3929(3) 0.0334(9) Uani 1 1 d .
H19 H 0.1970 0.8085 -0.4027 0.040 Uiso 1 1 calc R
C20 C 0.0767(3) 0.6756(3) -0.4639(3) 0.0388(10) Uani 1 1 d .
H20 H 0.0757 0.6444 -0.5286 0.047 Uiso 1 1 calc R
C21 C 0.0114(3) 0.6397(3) -0.4182(3) 0.0382(9) Uani 1 1 d .
H21 H -0.0402 0.5804 -0.4476 0.046 Uiso 1 1 calc R
C22 C 0.0374(3) 0.7087(3) -0.3207(3) 0.0319(8) Uani 1 1 d .
H22 H 0.0062 0.7020 -0.2746 0.038 Uiso 1 1 calc R
C23 C 0.3627(4) 0.6628(3) -0.2383(3) 0.0448(10) Uani 1 1 d .
H23 H 0.4208 0.7148 -0.2218 0.054 Uiso 1 1 calc R
C24 C 0.3103(3) 0.6496(3) -0.1730(3) 0.0413(10) Uani 1 1 d .
H24 H 0.3277 0.6909 -0.1060 0.050 Uiso 1 1 calc R
C25 C 0.2276(4) 0.5636(3) -0.2267(3) 0.0502(12) Uani 1 1 d .
H25 H 0.1807 0.5374 -0.2012 0.060 Uiso 1 1 calc R
C26 C 0.2265(5) 0.5229(3) -0.3254(4) 0.0657(16) Uani 1 1 d .
H26 H 0.1782 0.4659 -0.3769 0.079 Uiso 1 1 calc R
C27 C 0.3125(5) 0.5841(4) -0.3330(4) 0.0616(14) Uani 1 1 d .
H27 H 0.3318 0.5742 -0.3894 0.074 Uiso 1 1 calc R
C28 C 0.3290(3) 0.6224(2) 0.2475(2) 0.0256(7) Uani 1 1 d .
C29 C 0.4216(3) 0.5874(3) 0.3374(2) 0.0296(8) Uani 1 1 d .
H29A H 0.3875 0.5233 0.3330 0.035 Uiso 1 1 calc R
H29B H 0.4881 0.5787 0.3220 0.035 Uiso 1 1 calc R
C30 C 0.4693(3) 0.6499(3) 0.4517(3) 0.0335(9) Uani 1 1 d .
C31 C 0.4216(3) 0.7217(3) 0.4881(3) 0.0337(9) Uani 1 1 d .
C32 C 0.3099(3) 0.7514(3) 0.4153(3) 0.0342(9) Uani 1 1 d .
H32A H 0.3315 0.8091 0.3986 0.041 Uiso 1 1 calc R
H32B H 0.2639 0.7693 0.4536 0.041 Uiso 1 1 calc R
C33 C 0.5842(3) 0.6238(3) 0.5231(3) 0.0429(10) Uani 1 1 d .
H33A H 0.6465 0.6494 0.5106 0.064 Uiso 1 1 calc R
H33B H 0.5774 0.5539 0.5075 0.064 Uiso 1 1 calc R
H33C H 0.6018 0.6516 0.5965 0.064 Uiso 1 1 calc R
C34 C 0.4751(4) 0.7884(3) 0.6010(3) 0.0517(12) Uani 1 1 d .
H34A H 0.5440 0.7659 0.6450 0.078 Uiso 1 1 calc R
H34B H 0.4187 0.7877 0.6286 0.078 Uiso 1 1 calc R
H34C H 0.4968 0.8539 0.6013 0.078 Uiso 1 1 calc R
C35 C 0.3783(3) 0.7123(2) 0.2305(3) 0.0258(7) Uani 1 1 d .
C36 C 0.4733(3) 0.7906(3) 0.3089(3) 0.0311(8) Uani 1 1 d .
H36 H 0.5198 0.7932 0.3799 0.037 Uiso 1 1 calc R
C37 C 0.4835(3) 0.8621(3) 0.2597(3) 0.0348(9) Uani 1 1 d .
H37 H 0.5380 0.9199 0.2927 0.042 Uiso 1 1 calc R
C38 C 0.3965(3) 0.8312(3) 0.1510(3) 0.0362(9) Uani 1 1 d .
H38 H 0.3843 0.8649 0.1005 0.043 Uiso 1 1 calc R
C39 C 0.3319(3) 0.7399(3) 0.1337(3) 0.0314(8) Uani 1 1 d .
H39 H 0.2691 0.7037 0.0694 0.038 Uiso 1 1 calc R
C40 C 0.6714(3) 0.6927(3) 0.2381(3) 0.0335(8) Uani 1 1 d .
H40 H 0.7241 0.6994 0.3088 0.040 Uiso 1 1 calc R
C41 C 0.6642(3) 0.7638(3) 0.1834(3) 0.0310(8) Uani 1 1 d .
H41 H 0.7111 0.8254 0.2116 0.037 Uiso 1 1 calc R
C42 C 0.5722(3) 0.7244(3) 0.0772(3) 0.0314(8) Uani 1 1 d .
H42 H 0.5484 0.7558 0.0237 0.038 Uiso 1 1 calc R
C43 C 0.5233(3) 0.6288(3) 0.0673(3) 0.0309(8) Uani 1 1 d .
H43 H 0.4620 0.5864 0.0063 0.037 Uiso 1 1 calc R
C44 C 0.5850(3) 0.6094(3) 0.1674(3) 0.0306(8) Uani 1 1 d .
H44 H 0.5710 0.5522 0.1835 0.037 Uiso 1 1 calc R
C45 C 0.2694(3) 0.5407(2) 0.1424(2) 0.0231(7) Uani 1 1 d .
C46 C 0.1560(3) 0.5308(3) 0.0556(2) 0.0284(8) Uani 1 1 d .
H46 H 0.0988 0.5685 0.0570 0.034 Uiso 1 1 calc R
C47 C 0.1440(3) 0.4555(3) -0.0326(3) 0.0342(9) Uani 1 1 d .
H47 H 0.0781 0.4346 -0.0991 0.041 Uiso 1 1 calc R
C48 C 0.2501(3) 0.4170(3) -0.0020(3) 0.0376(9) Uani 1 1 d .
H48 H 0.2666 0.3667 -0.0454 0.045 Uiso 1 1 calc R
C49 C 0.3274(3) 0.4681(3) 0.1061(3) 0.0327(8) Uani 1 1 d .
H49 H 0.4025 0.4564 0.1462 0.039 Uiso 1 1 calc R
C50 C 0.0474(3) 0.3658(3) 0.1349(3) 0.0413(10) Uani 1 1 d .
H50 H -0.0080 0.4037 0.1408 0.050 Uiso 1 1 calc R
C51 C 0.1599(3) 0.3668(3) 0.2180(3) 0.0384(9) Uani 1 1 d .
H51 H 0.1914 0.4058 0.2884 0.046 Uiso 1 1 calc R
C52 C 0.2159(3) 0.2976(3) 0.1750(3) 0.0396(10) Uani 1 1 d .
H52 H 0.2907 0.2837 0.2119 0.048 Uiso 1 1 calc R
C53 C 0.1370(4) 0.2537(3) 0.0657(3) 0.0434(10) Uani 1 1 d .
H53 H 0.1511 0.2050 0.0189 0.052 Uiso 1 1 calc R
C54 C 0.0347(4) 0.2953(3) 0.0396(3) 0.0437(10) Uani 1 1 d .
H54 H -0.0301 0.2801 -0.0274 0.052 Uiso 1 1 calc R
Fe1 Fe -0.08219(4) 0.96845(4) -0.35509(4) 0.02943(13) Uani 1 1 d .
Fe2 Fe 0.18506(5) 0.65930(4) -0.31755(4) 0.03263(14) Uani 1 1 d .
Fe3 Fe 0.17561(4) 0.40151(4) 0.09437(4) 0.02724(12) Uani 1 1 d .
Fe4 Fe 0.50694(4) 0.73190(4) 0.18345(4) 0.02566(12) Uani 1 1 d .
O1 O 0.3388(2) 0.95313(18) -0.24179(18) 0.0340(6) Uani 1 1 d .
O2 O 0.3806(2) 0.86682(17) -0.10398(18) 0.0328(6) Uani 1 1 d .
O3 O 0.1360(2) 0.7054(2) 0.22173(19) 0.0400(6) Uani 1 1 d .
O4 O 0.1745(2) 0.58147(19) 0.32073(19) 0.0392(6) Uani 1 1 d .
S1 S 0.31293(8) 0.93080(6) -0.16089(6) 0.02747(19) Uani 1 1 d .
S2 S 0.22021(8) 0.65993(7) 0.29397(7) 0.0309(2) Uani 1 1 d .

loop_
_atom_site_aniso_label
_atom_site_aniso_U_11
_atom_site_aniso_U_22
_atom_site_aniso_U_33
_atom_site_aniso_U_23
_atom_site_aniso_U_13
_atom_site_aniso_U_12
C1 0.0220(17) 0.0258(19) 0.0243(16) 0.0067(14) 0.0092(14) -0.0022(15)
C2 0.0269(19) 0.0299(19) 0.0265(17) 0.0070(15) 0.0149(15) 0.0008(16)
C3 0.0279(19) 0.034(2) 0.0177(15) 0.0085(14) 0.0097(14) 0.0079(16)
C4 0.0250(18) 0.0240(18) 0.0214(16) 0.0062(14) 0.0070(14) 0.0054(15)
C5 0.0240(18) 0.0244(18) 0.0306(17) 0.0069(15) 0.0099(15) -0.0032(15)
C6 0.035(2) 0.034(2) 0.0234(17) 0.0073(15) 0.0128(16) 0.0068(17)
C7 0.030(2) 0.040(2) 0.0293(18) 0.0004(17) 0.0088(16) 0.0027(18)
C8 0.0234(18) 0.0244(18) 0.0183(15) 0.0011(14) 0.0040(14) -0.0027(15)
C9 0.0259(19) 0.0285(19) 0.0227(16) 0.0051(14) 0.0066(15) 0.0022(16)
C10 0.0274(19) 0.027(2) 0.038(2) 0.0084(16) 0.0065(16) 0.0070(16)
C11 0.036(2) 0.033(2) 0.0347(19) 0.0154(17) 0.0123(17) 0.0031(17)
C12 0.0289(19) 0.0240(19) 0.0266(17) 0.0056(15) 0.0112(15) -0.0022(15)
C13 0.046(3) 0.097(4) 0.039(3) 0.034(3) -0.002(2) -0.033(3)
C14 0.037(3) 0.107(5) 0.045(3) -0.005(3) 0.017(2) -0.001(3)
C15 0.034(2) 0.044(3) 0.049(3) 0.002(2) -0.001(2) 0.006(2)
C16 0.030(2) 0.046(3) 0.0301(19) 0.0017(18) 0.0077(17) -0.0091(19)
C17 0.031(2) 0.032(2) 0.064(3) 0.011(2) -0.004(2) 0.0006(19)
C18 0.0224(17) 0.0295(19) 0.0189(15) 0.0100(14) 0.0071(14) 0.0006(15)
C19 0.040(2) 0.032(2) 0.0289(18) 0.0078(16) 0.0171(17) 0.0059(18)
C20 0.048(2) 0.038(2) 0.0216(17) 0.0045(16) 0.0093(17) 0.013(2)
C21 0.038(2) 0.030(2) 0.032(2) 0.0053(17) 0.0062(18) -0.0015(18)
C22 0.034(2) 0.029(2) 0.0291(18) 0.0065(16) 0.0124(16) -0.0003(17)
C23 0.038(2) 0.045(3) 0.048(2) 0.012(2) 0.016(2) 0.018(2)
C24 0.040(2) 0.040(2) 0.035(2) 0.0107(18) 0.0094(18) 0.009(2)
C25 0.052(3) 0.039(3) 0.050(3) 0.025(2) 0.009(2) 0.005(2)
C26 0.062(3) 0.034(3) 0.051(3) 0.002(2) -0.015(2) 0.017(2)
C27 0.065(3) 0.070(4) 0.046(3) 0.011(2) 0.021(2) 0.042(3)
C28 0.0241(18) 0.0270(19) 0.0258(16) 0.0084(14) 0.0107(14) 0.0061(15)
C29 0.0275(19) 0.030(2) 0.0277(17) 0.0089(15) 0.0086(15) 0.0045(16)
C30 0.029(2) 0.031(2) 0.0264(18) 0.0084(16) 0.0016(16) -0.0074(17)
C31 0.038(2) 0.037(2) 0.0205(17) 0.0044(15) 0.0113(16) -0.0008(18)
C32 0.037(2) 0.030(2) 0.0341(19) -0.0017(16) 0.0211(18) 0.0026(17)
C33 0.038(2) 0.040(2) 0.035(2) 0.0143(18) 0.0021(18) -0.0035(19)
C34 0.044(3) 0.066(3) 0.029(2) -0.001(2) 0.0105(19) -0.003(2)
C35 0.0232(18) 0.0280(19) 0.0289(17) 0.0099(15) 0.0131(15) 0.0062(15)
C36 0.030(2) 0.030(2) 0.0290(18) 0.0041(16) 0.0121(16) -0.0035(16)
C37 0.032(2) 0.0227(19) 0.048(2) 0.0043(17) 0.0204(18) -0.0016(16)
C38 0.037(2) 0.031(2) 0.050(2) 0.0234(18) 0.0220(19) 0.0135(18)
C39 0.0281(19) 0.036(2) 0.0286(18) 0.0111(16) 0.0099(16) 0.0083(17)
C40 0.027(2) 0.036(2) 0.0347(19) 0.0105(17) 0.0116(17) 0.0047(17)
C41 0.0276(19) 0.028(2) 0.037(2) 0.0119(16) 0.0136(17) -0.0003(16)
C42 0.035(2) 0.029(2) 0.0281(18) 0.0103(16) 0.0121(16) 0.0002(17)
C43 0.031(2) 0.028(2) 0.0310(18) 0.0037(16) 0.0137(16) 0.0048(17)
C44 0.032(2) 0.028(2) 0.038(2) 0.0125(16) 0.0198(17) 0.0132(17)
C45 0.0234(17) 0.0235(18) 0.0246(16) 0.0055(14) 0.0142(14) -0.0021(14)
C46 0.0299(19) 0.031(2) 0.0242(17) 0.0107(15) 0.0111(15) 0.0060(16)
C47 0.033(2) 0.038(2) 0.0280(18) 0.0045(16) 0.0141(17) -0.0064(18)
C48 0.035(2) 0.037(2) 0.035(2) -0.0052(17) 0.0193(18) -0.0049(18)
C49 0.0245(18) 0.032(2) 0.0367(19) 0.0021(16) 0.0139(16) 0.0033(16)
C50 0.032(2) 0.047(3) 0.057(3) 0.034(2) 0.021(2) 0.0113(19)
C51 0.041(2) 0.040(2) 0.038(2) 0.0176(18) 0.0176(19) 0.0081(19)
C52 0.036(2) 0.034(2) 0.041(2) 0.0181(18) 0.0061(18) 0.0128(19)
C53 0.046(3) 0.030(2) 0.041(2) 0.0094(18) 0.0079(19) 0.0067(19)
C54 0.034(2) 0.038(2) 0.048(2) 0.020(2) 0.0059(19) -0.0079(19)
Fe1 0.0248(3) 0.0346(3) 0.0245(3) 0.0078(2) 0.0078(2) 0.0025(2)
Fe2 0.0343(3) 0.0295(3) 0.0272(3) 0.0060(2) 0.0086(2) 0.0080(2)
Fe3 0.0237(3) 0.0256(3) 0.0293(3) 0.0069(2) 0.0099(2) 0.0023(2)
Fe4 0.0251(3) 0.0253(3) 0.0263(3) 0.0091(2) 0.0105(2) 0.0036(2)
O1 0.0294(14) 0.0423(16) 0.0347(13) 0.0102(12) 0.0194(11) -0.0008(12)
O2 0.0269(13) 0.0285(14) 0.0348(13) 0.0081(11) 0.0071(11) 0.0032(11)
O3 0.0303(14) 0.0486(17) 0.0383(14) 0.0103(12) 0.0131(12) 0.0173(13)
O4 0.0436(16) 0.0361(16) 0.0429(15) 0.0049(12) 0.0284(13) -0.0027(13)
S1 0.0237(4) 0.0290(5) 0.0274(4) 0.0070(4) 0.0105(4) 0.0006(4)
S2 0.0274(5) 0.0345(5) 0.0293(4) 0.0041(4) 0.0140(4) 0.0053(4)

loop_
_atom_type_symbol
_atom_type_description
_atom_type_scat_dispersion_real
_atom_type_scat_dispersion_imag
_atom_type_scat_source
C C 0.0033 0.0016 'International Tables Vol C Tables 4.2.6.8 and 6.1.1.4'
H H 0.0000 0.0000 'International Tables Vol C Tables 4.2.6.8 and 6.1.1.4'
Fe Fe 0.3463 0.8444 'International Tables Vol C Tables 4.2.6.8 and 6.1.1.4'
O O 0.0106 0.0060 'International Tables Vol C Tables 4.2.6.8 and 6.1.1.4'
S S 0.1246 0.1234 'International Tables Vol C Tables 4.2.6.8 and 6.1.1.4'

loop_
_geom_angle_atom_site_label_1
_geom_angle_atom_site_label_2
_geom_angle_atom_site_label_3
_geom_angle
C8 C1 C18 112.1(2)
C8 C1 C2 111.4(3)
C18 C1 C2 111.7(3)
C8 C1 S1 106.1(2)
C18 C1 S1 110.2(2)
C2 C1 S1 104.9(2)
C3 C2 C1 119.6(3)
C3 C2 H2A 107.4
C1 C2 H2A 107.4
C3 C2 H2B 107.4
C1 C2 H2B 107.4
H2A C2 H2B 107.0
C4 C3 C6 122.5(3)
C4 C3 C2 124.6(3)
C6 C3 C2 112.7(3)
C3 C4 C5 123.1(3)
C3 C4 C7 124.2(3)
C5 C4 C7 112.6(3)
C4 C5 S1 112.3(2)
C4 C5 H5A 109.2
S1 C5 H5A 109.2
C4 C5 H5B 109.2
S1 C5 H5B 109.2
H5A C5 H5B 107.9
C3 C6 H6A 109.5
C3 C6 H6B 109.5
H6A C6 H6B 109.5
C3 C6 H6C 109.5
H6A C6 H6C 109.5
H6B C6 H6C 109.5
C4 C7 H7A 109.5
C4 C7 H7B 109.5
H7A C7 H7B 109.5
C4 C7 H7C 109.5
H7A C7 H7C 109.5
H7B C7 H7C 109.5
C9 C8 C12 106.4(3)
C9 C8 C1 126.6(3)
C12 C8 C1 126.6(3)
C9 C8 Fe1 68.93(18)
C12 C8 Fe1 68.99(18)
C1 C8 Fe1 132.3(2)
C8 C9 C10 109.6(3)
C8 C9 Fe1 70.74(18)
C10 C9 Fe1 70.15(19)
C8 C9 H9 125.2
C10 C9 H9 125.2
Fe1 C9 H9 125.5
C11 C10 C9 107.4(3)
C11 C10 Fe1 69.7(2)
C9 C10 Fe1 69.2(2)
C11 C10 H10 126.3
C9 C10 H10 126.3
Fe1 C10 H10 126.3
C10 C11 C12 108.1(3)
C10 C11 Fe1 69.9(2)
C12 C11 Fe1 69.6(2)
C10 C11 H11 126.0
C12 C11 H11 126.0
Fe1 C11 H11 126.1
C11 C12 C8 108.4(3)
C11 C12 Fe1 69.7(2)
C8 C12 Fe1 70.16(19)
C11 C12 H12 125.8
C8 C12 H12 125.8
Fe1 C12 H12 125.9
C14 C13 C17 108.7(4)
C14 C13 Fe1 70.7(3)
C17 C13 Fe1 70.2(3)
C14 C13 H13 125.6
C17 C13 H13 125.6
Fe1 C13 H13 125.0
C15 C14 C13 108.8(4)
C15 C14 Fe1 71.0(3)
C13 C14 Fe1 69.6(3)
C15 C14 H14 125.6
C13 C14 H14 125.6
Fe1 C14 H14 125.4
C14 C15 C16 109.2(4)
C14 C15 Fe1 69.9(3)
C16 C15 Fe1 70.5(2)
C14 C15 H15 125.4
C16 C15 H15 125.4
Fe1 C15 H15 125.7
C15 C16 C17 107.4(4)
C15 C16 Fe1 69.8(2)
C17 C16 Fe1 68.9(2)
C15 C16 H16 126.3
C17 C16 H16 126.3
Fe1 C16 H16 126.6
C13 C17 C16 105.9(4)
C13 C17 Fe1 68.9(2)
C16 C17 Fe1 70.4(2)
C13 C17 H17 127.0
C16 C17 H17 127.0
Fe1 C17 H17 125.2
C22 C18 C19 107.0(3)
C22 C18 C1 125.1(3)
C19 C18 C1 127.3(3)
C22 C18 Fe2 67.8(2)
C19 C18 Fe2 69.40(19)
C1 C18 Fe2 134.3(2)
C20 C19 C18 107.6(3)
C20 C19 Fe2 68.8(2)
C18 C19 Fe2 70.13(19)
C20 C19 H19 126.2
C18 C19 H19 126.2
Fe2 C19 H19 126.4
C21 C20 C19 107.8(3)
C21 C20 Fe2 68.7(2)
C19 C20 Fe2 70.49(19)
C21 C20 H20 126.1
C19 C20 H20 126.1
Fe2 C20 H20 126.3
C22 C21 C20 108.4(3)
C22 C21 Fe2 69.9(2)
C20 C21 Fe2 70.9(2)
C22 C21 H21 125.8
C20 C21 H21 125.8
Fe2 C21 H21 125.0
C21 C22 C18 109.2(3)
C21 C22 Fe2 69.4(2)
C18 C22 Fe2 72.0(2)
C21 C22 H22 125.4
C18 C22 H22 125.4
Fe2 C22 H22 124.7
C24 C23 C27 108.7(4)
C24 C23 Fe2 70.4(2)
C27 C23 Fe2 70.0(2)
C24 C23 H23 125.6
C27 C23 H23 125.6
Fe2 C23 H23 125.5
C25 C24 C23 107.7(4)
C25 C24 Fe2 69.8(2)
C23 C24 Fe2 69.4(2)
C25 C24 H24 126.2
C23 C24 H24 126.2
Fe2 C24 H24 126.3
C24 C25 C26 109.0(4)
C24 C25 Fe2 70.6(2)
C26 C25 Fe2 69.2(2)
C24 C25 H25 125.5
C26 C25 H25 125.5
Fe2 C25 H25 126.3
C25 C26 C27 107.9(4)
C25 C26 Fe2 70.6(2)
C27 C26 Fe2 70.2(3)
C25 C26 H26 126.0
C27 C26 H26 126.0
Fe2 C26 H26 124.7
C23 C27 C26 106.7(4)
C23 C27 Fe2 69.6(2)
C26 C27 Fe2 68.8(3)
C23 C27 H27 126.7
C26 C27 H27 126.7
Fe2 C27 H27 126.5
C35 C28 C45 110.0(3)
C35 C28 C29 113.3(3)
C45 C28 C29 111.8(3)
C35 C28 S2 106.3(2)
C45 C28 S2 109.9(2)
C29 C28 S2 105.3(2)
C30 C29 C28 119.0(3)
C30 C29 H29A 107.6
C28 C29 H29A 107.6
C30 C29 H29B 107.6
C28 C29 H29B 107.6
H29A C29 H29B 107.0
C31 C30 C29 126.2(3)
C31 C30 C33 122.3(3)
C29 C30 C33 111.4(3)
C30 C31 C34 125.5(3)
C30 C31 C32 122.2(3)
C34 C31 C32 112.1(3)
C31 C32 S2 114.7(3)
C31 C32 H32A 108.6
S2 C32 H32A 108.6
C31 C32 H32B 108.6
S2 C32 H32B 108.6
H32A C32 H32B 107.6
C30 C33 H33A 109.5
C30 C33 H33B 109.5
H33A C33 H33B 109.5
C30 C33 H33C 109.5
H33A C33 H33C 109.5
H33B C33 H33C 109.5
C31 C34 H34A 109.5
C31 C34 H34B 109.5
H34A C34 H34B 109.5
C31 C34 H34C 109.5
H34A C34 H34C 109.5
H34B C34 H34C 109.5
C39 C35 C36 106.2(3)
C39 C35 C28 125.8(3)
C36 C35 C28 127.9(3)
C39 C35 Fe4 69.3(2)
C36 C35 Fe4 68.6(2)
C28 C35 Fe4 130.4(2)
C37 C36 C35 108.5(3)
C37 C36 Fe4 69.4(2)
C35 C36 Fe4 70.01(19)
C37 C36 H36 125.7
C35 C36 H36 125.7
Fe4 C36 H36 126.4
C36 C37 C38 108.6(3)
C36 C37 Fe4 70.1(2)
C38 C37 Fe4 69.8(2)
C36 C37 H37 125.7
C38 C37 H37 125.7
Fe4 C37 H37 126.0
C39 C38 C37 107.6(3)
C39 C38 Fe4 70.2(2)
C37 C38 Fe4 69.21(19)
C39 C38 H38 126.2
C37 C38 H38 126.2
Fe4 C38 H38 126.0
C38 C39 C35 109.2(3)
C38 C39 Fe4 69.3(2)
C35 C39 Fe4 69.96(19)
C38 C39 H39 125.4
C35 C39 H39 125.4
Fe4 C39 H39 126.9
C41 C40 C44 108.7(3)
C41 C40 Fe4 69.0(2)
C44 C40 Fe4 70.3(2)
C41 C40 H40 125.7
C44 C40 H40 125.7
Fe4 C40 H40 126.7
C40 C41 C42 107.8(3)
C40 C41 Fe4 70.7(2)
C42 C41 Fe4 69.0(2)
C40 C41 H41 126.1
C42 C41 H41 126.1
Fe4 C41 H41 125.8
C43 C42 C41 107.9(3)
C43 C42 Fe4 70.4(2)
C41 C42 Fe4 69.8(2)
C43 C42 H42 126.0
C41 C42 H42 126.0
Fe4 C42 H42 125.3
C42 C43 C44 107.8(3)
C42 C43 Fe4 68.7(2)
C44 C43 Fe4 70.51(19)
C42 C43 H43 126.1
C44 C43 H43 126.1
Fe4 C43 H43 126.3
C40 C44 C43 107.9(3)
C40 C44 Fe4 69.6(2)
C43 C44 Fe4 69.00(19)
C40 C44 H44 126.1
C43 C44 H44 126.1
Fe4 C44 H44 126.9
C46 C45 C49 106.7(3)
C46 C45 C28 128.0(3)
C49 C45 C28 124.5(3)
C46 C45 Fe3 69.15(19)
C49 C45 Fe3 68.5(2)
C28 C45 Fe3 134.9(2)
C47 C46 C45 109.4(3)
C47 C46 Fe3 69.9(2)
C45 C46 Fe3 70.36(19)
C47 C46 H46 125.3
C45 C46 H46 125.3
Fe3 C46 H46 126.0
C46 C47 C48 107.5(3)
C46 C47 Fe3 70.0(2)
C48 C47 Fe3 69.4(2)
C46 C47 H47 126.3
C48 C47 H47 126.3
Fe3 C47 H47 126.0
C47 C48 C49 108.5(3)
C47 C48 Fe3 70.2(2)
C49 C48 Fe3 69.5(2)
C47 C48 H48 125.7
C49 C48 H48 125.7
Fe3 C48 H48 126.2
C48 C49 C45 107.9(3)
C48 C49 Fe3 69.7(2)
C45 C49 Fe3 70.7(2)
C48 C49 H49 126.1
C45 C49 H49 126.1
Fe3 C49 H49 125.1
C51 C50 C54 107.5(3)
C51 C50 Fe3 70.2(2)
C54 C50 Fe3 68.8(2)
C51 C50 H50 126.2
C54 C50 H50 126.2
Fe3 C50 H50 126.4
C50 C51 C52 108.0(3)
C50 C51 Fe3 69.2(2)
C52 C51 Fe3 69.7(2)
C50 C51 H51 126.0
C52 C51 H51 126.0
Fe3 C51 H51 126.7
C53 C52 C51 107.6(3)
C53 C52 Fe3 69.5(2)
C51 C52 Fe3 69.7(2)
C53 C52 H52 126.2
C51 C52 H52 126.2
Fe3 C52 H52 126.2
C54 C53 C52 109.0(4)
C54 C53 Fe3 69.2(2)
C52 C53 Fe3 70.0(2)
C54 C53 H53 125.5
C52 C53 H53 125.5
Fe3 C53 H53 126.9
C53 C54 C50 107.8(3)
C53 C54 Fe3 70.6(2)
C50 C54 Fe3 69.7(2)
C53 C54 H54 126.1
C50 C54 H54 126.1
Fe3 C54 H54 125.2
C13 Fe1 C14 39.6(2)
C13 Fe1 C17 40.89(19)
C14 Fe1 C17 67.8(2)
C13 Fe1 C9 111.09(16)
C14 Fe1 C9 113.56(17)
C17 Fe1 C9 137.09(16)
C13 Fe1 C12 147.2(2)
C14 Fe1 C12 172.8(2)
C17 Fe1 C12 116.39(17)
C9 Fe1 C12 67.90(14)
C13 Fe1 C15 66.43(19)
C14 Fe1 C15 39.11(18)
C17 Fe1 C15 67.55(16)
C9 Fe1 C15 141.85(16)
C12 Fe1 C15 135.60(17)
C13 Fe1 C11 171.8(2)
C14 Fe1 C11 132.6(2)
C17 Fe1 C11 145.00(19)
C9 Fe1 C11 67.96(14)
C12 Fe1 C11 40.68(13)
C15 Fe1 C11 108.94(17)
C13 Fe1 C10 133.7(2)
C14 Fe1 C10 108.01(19)
C17 Fe1 C10 174.59(19)
C9 Fe1 C10 40.60(13)
C12 Fe1 C10 68.20(14)
C15 Fe1 C10 111.56(16)
C11 Fe1 C10 40.38(14)
C13 Fe1 C16 67.55(17)
C14 Fe1 C16 66.73(17)
C17 Fe1 C16 40.67(16)
C9 Fe1 C16 177.68(15)
C12 Fe1 C16 112.12(15)
C15 Fe1 C16 39.73(16)
C11 Fe1 C16 113.67(15)
C10 Fe1 C16 141.69(15)
C13 Fe1 C8 116.31(17)
C14 Fe1 C8 144.50(18)
C17 Fe1 C8 112.74(15)
C9 Fe1 C8 40.34(13)
C12 Fe1 C8 40.85(13)
C15 Fe1 C8 176.39(17)
C11 Fe1 C8 68.64(14)
C10 Fe1 C8 68.52(13)
C16 Fe1 C8 138.22(15)
C21 Fe2 C22 40.66(14)
C21 Fe2 C26 105.78(18)
C22 Fe2 C26 129.8(2)
C21 Fe2 C23 169.76(16)
C22 Fe2 C23 149.54(15)
C26 Fe2 C23 67.98(19)
C21 Fe2 C25 113.78(17)
C22 Fe2 C25 108.93(17)
C26 Fe2 C25 40.17(19)
C23 Fe2 C25 67.17(18)
C21 Fe2 C27 129.69(18)
C22 Fe2 C27 168.80(19)
C26 Fe2 C27 40.9(2)
C23 Fe2 C27 40.37(17)
C25 Fe2 C27 67.8(2)
C21 Fe2 C20 40.46(15)
C22 Fe2 C20 68.11(15)
C26 Fe2 C20 113.14(16)
C23 Fe2 C20 133.20(17)
C25 Fe2 C20 144.84(17)
C27 Fe2 C20 107.93(17)
C21 Fe2 C24 146.34(17)
C22 Fe2 C24 117.01(15)
C26 Fe2 C24 67.61(16)
C23 Fe2 C24 40.22(16)
C25 Fe2 C24 39.68(15)
C27 Fe2 C24 67.91(17)
C20 Fe2 C24 173.19(18)
C21 Fe2 C19 68.20(15)
C22 Fe2 C19 67.93(15)
C26 Fe2 C19 146.56(19)
C23 Fe2 C19 112.15(17)
C25 Fe2 C19 173.10(16)
C27 Fe2 C19 116.46(19)
C20 Fe2 C19 40.68(14)
C24 Fe2 C19 135.46(16)
C21 Fe2 C18 68.09(14)
C22 Fe2 C18 40.19(13)
C26 Fe2 C18 169.6(2)
C23 Fe2 C18 119.31(15)
C25 Fe2 C18 133.29(16)
C27 Fe2 C18 149.4(2)
C20 Fe2 C18 68.17(13)
C24 Fe2 C18 112.42(14)
C19 Fe2 C18 40.47(13)
C54 Fe3 C49 157.28(16)
C54 Fe3 C48 119.93(16)
C49 Fe3 C48 40.84(13)
C54 Fe3 C50 41.46(16)
C49 Fe3 C50 160.21(15)
C48 Fe3 C50 158.06(15)
C54 Fe3 C53 40.17(16)
C49 Fe3 C53 122.81(16)
C48 Fe3 C53 104.72(17)
C50 Fe3 C53 68.32(17)
C54 Fe3 C47 104.21(15)
C49 Fe3 C47 68.59(15)
C48 Fe3 C47 40.48(14)
C50 Fe3 C47 123.00(15)
C53 Fe3 C47 118.38(15)
C54 Fe3 C46 121.00(15)
C49 Fe3 C46 68.13(14)
C48 Fe3 C46 67.56(15)
C50 Fe3 C46 109.31(15)
C53 Fe3 C46 154.58(14)
C47 Fe3 C46 40.08(13)
C54 Fe3 C52 68.44(16)
C49 Fe3 C52 108.34(16)
C48 Fe3 C52 120.58(16)
C50 Fe3 C52 68.46(15)
C53 Fe3 C52 40.52(14)
C47 Fe3 C52 154.57(15)
C46 Fe3 C52 164.22(14)
C54 Fe3 C51 68.86(16)
C49 Fe3 C51 124.31(15)
C48 Fe3 C51 158.00(15)
C50 Fe3 C51 40.61(14)
C53 Fe3 C51 68.14(16)
C47 Fe3 C51 161.39(15)
C46 Fe3 C51 127.62(15)
C52 Fe3 C51 40.63(15)
C54 Fe3 C45 158.39(15)
C49 Fe3 C45 40.77(13)
C48 Fe3 C45 68.30(14)
C50 Fe3 C45 124.48(15)
C53 Fe3 C45 161.33(15)
C47 Fe3 C45 68.28(13)
C46 Fe3 C45 40.49(12)
C52 Fe3 C45 126.89(14)
C51 Fe3 C45 111.52(14)
C42 Fe4 C37 120.76(15)
C42 Fe4 C41 41.17(13)
C37 Fe4 C41 103.87(15)
C42 Fe4 C38 102.84(15)
C37 Fe4 C38 41.00(14)
C41 Fe4 C38 116.14(15)
C42 Fe4 C36 158.89(14)
C37 Fe4 C36 40.42(14)
C41 Fe4 C36 123.74(14)
C38 Fe4 C36 68.64(15)
C42 Fe4 C43 40.92(14)
C37 Fe4 C43 158.96(15)
C41 Fe4 C43 68.76(15)
C38 Fe4 C43 123.04(14)
C36 Fe4 C43 159.63(15)
C42 Fe4 C39 118.31(14)
C37 Fe4 C39 68.36(15)
C41 Fe4 C39 152.19(14)
C38 Fe4 C39 40.55(14)
C36 Fe4 C39 68.47(14)
C43 Fe4 C39 108.48(14)
C42 Fe4 C40 68.37(14)
C37 Fe4 C40 119.84(15)
C41 Fe4 C40 40.36(14)
C38 Fe4 C40 152.67(15)
C36 Fe4 C40 109.90(14)
C43 Fe4 C40 68.02(14)
C39 Fe4 C40 166.34(15)
C42 Fe4 C35 155.41(14)
C37 Fe4 C35 69.01(14)
C41 Fe4 C35 163.37(13)
C38 Fe4 C35 68.99(14)
C36 Fe4 C35 41.38(13)
C43 Fe4 C35 123.11(14)
C39 Fe4 C35 40.73(13)
C40 Fe4 C35 129.12(14)
C42 Fe4 C44 68.42(14)
C37 Fe4 C44 156.74(14)
C41 Fe4 C44 68.12(15)
C38 Fe4 C44 162.26(15)
C36 Fe4 C44 124.78(14)
C43 Fe4 C44 40.50(13)
C39 Fe4 C44 128.77(15)
C40 Fe4 C44 40.16(14)
C35 Fe4 C44 112.23(14)
O1 S1 O2 117.81(15)
O1 S1 C5 109.72(16)
O2 S1 C5 106.82(15)
O1 S1 C1 110.40(14)
O2 S1 C1 110.00(15)
C5 S1 C1 100.65(16)
O4 S2 O3 117.57(16)
O4 S2 C32 107.22(17)
O3 S2 C32 108.45(17)
O4 S2 C28 110.73(16)
O3 S2 C28 110.32(15)
C32 S2 C28 101.20(16)

loop_
_geom_bond_atom_site_label_1
_geom_bond_atom_site_label_2
_geom_bond_distance
C1 C8 1.527(4)
C1 C18 1.527(4)
C1 C2 1.530(4)
C1 S1 1.834(3)
C2 C3 1.510(4)
C2 H2A 0.9700
C2 H2B 0.9700
C3 C4 1.344(5)
C3 C6 1.504(5)
C4 C5 1.502(5)
C4 C7 1.508(4)
C5 S1 1.767(3)
C5 H5A 0.9700
C5 H5B 0.9700
C6 H6A 0.9600
C6 H6B 0.9600
C6 H6C 0.9600
C7 H7A 0.9600
C7 H7B 0.9600
C7 H7C 0.9600
C8 C9 1.415(5)
C8 C12 1.435(4)
C8 Fe1 2.063(3)
C9 C10 1.419(5)
C9 Fe1 2.039(3)
C9 H9 0.9300
C10 C11 1.415(5)
C10 Fe1 2.051(4)
C10 H10 0.9300
C11 C12 1.424(5)
C11 Fe1 2.049(4)
C11 H11 0.9300
C12 Fe1 2.048(4)
C12 H12 0.9300
C13 C14 1.375(7)
C13 C17 1.417(7)
C13 Fe1 2.020(4)
C13 H13 0.9300
C14 C15 1.366(6)
C14 Fe1 2.035(5)
C14 H14 0.9300
C15 C16 1.395(6)
C15 Fe1 2.048(4)
C15 H15 0.9300
C16 C17 1.423(6)
C16 Fe1 2.057(4)
C16 H16 0.9300
C17 Fe1 2.037(4)
C17 H17 0.9300
C18 C22 1.412(5)
C18 C19 1.436(5)
C18 Fe2 2.081(3)
C19 C20 1.432(5)
C19 Fe2 2.071(4)
C19 H19 0.9300
C20 C21 1.407(6)
C20 Fe2 2.049(3)
C20 H20 0.9300
C21 C22 1.405(5)
C21 Fe2 2.020(4)
C21 H21 0.9300
C22 Fe2 2.026(4)
C22 H22 0.9300
C23 C24 1.410(6)
C23 C27 1.412(6)
C23 Fe2 2.044(4)
C23 H23 0.9300
C24 C25 1.393(6)
C24 Fe2 2.058(4)
C24 H24 0.9300
C25 C26 1.400(7)
C25 Fe2 2.047(4)
C25 H25 0.9300
C26 C27 1.426(7)
C26 Fe2 2.030(4)
C26 H26 0.9300
C27 Fe2 2.049(4)
C27 H27 0.9300
C28 C35 1.518(5)
C28 C45 1.526(4)
C28 C29 1.542(4)
C28 S2 1.832(3)
C29 C30 1.511(5)
C29 H29A 0.9700
C29 H29B 0.9700
C30 C31 1.331(5)
C30 C33 1.512(5)
C31 C34 1.511(5)
C31 C32 1.516(5)
C32 S2 1.771(3)
C32 H32A 0.9700
C32 H32B 0.9700
C33 H33A 0.9600
C33 H33B 0.9600
C33 H33C 0.9600
C34 H34A 0.9600
C34 H34B 0.9600
C34 H34C 0.9600
C35 C39 1.428(4)
C35 C36 1.446(5)
C35 Fe4 2.056(3)
C36 C37 1.404(5)
C36 Fe4 2.037(3)
C36 H36 0.9300
C37 C38 1.423(5)
C37 Fe4 2.028(4)
C37 H37 0.9300
C38 C39 1.415(5)
C38 Fe4 2.036(3)
C38 H38 0.9300
C39 Fe4 2.047(4)
C39 H39 0.9300
C40 C41 1.410(5)
C40 C44 1.415(5)
C40 Fe4 2.056(4)
C40 H40 0.9300
C41 C42 1.426(5)
C41 Fe4 2.033(4)
C41 H41 0.9300
C42 C43 1.422(5)
C42 Fe4 2.022(4)
C42 H42 0.9300
C43 C44 1.422(5)
C43 Fe4 2.045(3)
C43 H43 0.9300
C44 Fe4 2.065(3)
C44 H44 0.9300
C45 C46 1.423(4)
C45 C49 1.428(5)
C45 Fe3 2.064(3)
C46 C47 1.404(5)
C46 Fe3 2.048(3)
C46 H46 0.9300
C47 C48 1.413(5)
C47 Fe3 2.048(4)
C47 H47 0.9300
C48 C49 1.420(5)
C48 Fe3 2.037(4)
C48 H48 0.9300
C49 Fe3 2.034(4)
C49 H49 0.9300
C50 C51 1.418(5)
C50 C54 1.438(6)
C50 Fe3 2.037(4)
C50 H50 0.9300
C51 C52 1.423(5)
C51 Fe3 2.050(4)
C51 H51 0.9300
C52 C53 1.417(5)
C52 Fe3 2.049(4)
C52 H52 0.9300
C53 C54 1.397(5)
C53 Fe3 2.042(4)
C53 H53 0.9300
C54 Fe3 2.025(4)
C54 H54 0.9300
O1 S1 1.440(2)
O2 S1 1.441(2)
O3 S2 1.445(2)
O4 S2 1.441(3)

loop_
_geom_torsion_atom_site_label_1
_geom_torsion_atom_site_label_2
_geom_torsion_atom_site_label_3
_geom_torsion_atom_site_label_4
_geom_torsion
C8 C1 C2 C3 -67.9(4)
C18 C1 C2 C3 165.9(3)
S1 C1 C2 C3 46.5(4)
C1 C2 C3 C4 -18.7(5)
C1 C2 C3 C6 165.2(3)
C6 C3 C4 C5 -176.5(3)
C2 C3 C4 C5 7.8(5)
C6 C3 C4 C7 3.4(5)
C2 C3 C4 C7 -172.3(3)
C3 C4 C5 S1 -30.3(4)
C7 C4 C5 S1 149.8(2)
C18 C1 C8 C9 139.3(3)
C2 C1 C8 C9 13.3(5)
S1 C1 C8 C9 -100.3(3)
C18 C1 C8 C12 -48.9(4)
C2 C1 C8 C12 -174.8(3)
S1 C1 C8 C12 71.5(4)
C18 C1 C8 Fe1 45.2(4)
C2 C1 C8 Fe1 -80.7(3)
S1 C1 C8 Fe1 165.6(2)
C12 C8 C9 C10 -0.5(4)
C1 C8 C9 C10 172.7(3)
Fe1 C8 C9 C10 -59.6(2)
C12 C8 C9 Fe1 59.0(2)
C1 C8 C9 Fe1 -127.8(3)
C8 C9 C10 C11 0.4(4)
Fe1 C9 C10 C11 -59.5(2)
C8 C9 C10 Fe1 59.9(2)
C9 C10 C11 C12 -0.1(4)
Fe1 C10 C11 C12 -59.3(2)
C9 C10 C11 Fe1 59.2(2)
C10 C11 C12 C8 -0.2(4)
Fe1 C11 C12 C8 -59.7(2)
C10 C11 C12 Fe1 59.5(3)
C9 C8 C12 C11 0.4(4)
C1 C8 C12 C11 -172.8(3)
Fe1 C8 C12 C11 59.4(2)
C9 C8 C12 Fe1 -59.0(2)
C1 C8 C12 Fe1 127.8(3)
C17 C13 C14 C15 0.3(5)
Fe1 C13 C14 C15 60.4(3)
C17 C13 C14 Fe1 -60.1(3)
C13 C14 C15 C16 0.2(5)
Fe1 C14 C15 C16 59.8(3)
C13 C14 C15 Fe1 -59.6(3)
C14 C15 C16 C17 -0.6(5)
Fe1 C15 C16 C17 58.8(3)
C14 C15 C16 Fe1 -59.4(3)
C14 C13 C17 C16 -0.6(5)
Fe1 C13 C17 C16 -61.1(3)
C14 C13 C17 Fe1 60.5(3)
C15 C16 C17 C13 0.7(4)
Fe1 C16 C17 C13 60.1(3)
C15 C16 C17 Fe1 -59.4(3)
C8 C1 C18 C22 -101.2(4)
C2 C1 C18 C22 24.6(4)
S1 C1 C18 C22 140.8(3)
C8 C1 C18 C19 69.2(4)
C2 C1 C18 C19 -165.0(3)
S1 C1 C18 C19 -48.8(4)
C8 C1 C18 Fe2 166.5(3)
C2 C1 C18 Fe2 -67.7(4)
S1 C1 C18 Fe2 48.5(4)
C22 C18 C19 C20 1.3(4)
C1 C18 C19 C20 -170.5(3)
Fe2 C18 C19 C20 58.8(2)
C22 C18 C19 Fe2 -57.5(2)
C1 C18 C19 Fe2 130.7(3)
C18 C19 C20 C21 -0.9(4)
Fe2 C19 C20 C21 58.7(3)
C18 C19 C20 Fe2 -59.7(2)
C19 C20 C21 C22 0.2(4)
Fe2 C20 C21 C22 60.1(3)
C19 C20 C21 Fe2 -59.9(2)
C20 C21 C22 C18 0.6(4)
Fe2 C21 C22 C18 61.3(2)
C20 C21 C22 Fe2 -60.7(3)
C19 C18 C22 C21 -1.2(4)
C1 C18 C22 C21 170.8(3)
Fe2 C18 C22 C21 -59.7(3)
C19 C18 C22 Fe2 58.5(2)
C1 C18 C22 Fe2 -129.5(3)
C27 C23 C24 C25 -0.3(4)
Fe2 C23 C24 C25 59.5(3)
C27 C23 C24 Fe2 -59.8(3)
C23 C24 C25 C26 -0.5(5)
Fe2 C24 C25 C26 58.7(3)
C23 C24 C25 Fe2 -59.2(3)
C24 C25 C26 C27 1.1(5)
Fe2 C25 C26 C27 60.6(3)
C24 C25 C26 Fe2 -59.5(3)
C24 C23 C27 C26 0.9(4)
Fe2 C23 C27 C26 -59.1(3)
C24 C23 C27 Fe2 60.0(3)
C25 C26 C27 C23 -1.2(5)
Fe2 C26 C27 C23 59.6(3)
C25 C26 C27 Fe2 -60.8(3)
C35 C28 C29 C30 68.9(4)
C45 C28 C29 C30 -166.2(3)
S2 C28 C29 C30 -46.8(4)
C28 C29 C30 C31 16.8(6)
C28 C29 C30 C33 -161.1(3)
C29 C30 C31 C34 -175.2(4)
C33 C30 C31 C34 2.4(6)
C29 C30 C31 C32 -1.1(6)
C33 C30 C31 C32 176.6(3)
C30 C31 C32 S2 22.1(5)
C34 C31 C32 S2 -163.1(3)
C45 C28 C35 C39 29.3(4)
C29 C28 C35 C39 155.2(3)
S2 C28 C35 C39 -89.6(3)
C45 C28 C35 C36 -156.3(3)
C29 C28 C35 C36 -30.4(5)
S2 C28 C35 C36 84.8(4)
C45 C28 C35 Fe4 -63.1(4)
C29 C28 C35 Fe4 62.9(4)
S2 C28 C35 Fe4 178.01(19)
C39 C35 C36 C37 -0.5(4)
C28 C35 C36 C37 -175.7(3)
Fe4 C35 C36 C37 59.0(2)
C39 C35 C36 Fe4 -59.4(2)
C28 C35 C36 Fe4 125.3(3)
C35 C36 C37 C38 0.1(4)
Fe4 C36 C37 C38 59.4(3)
C35 C36 C37 Fe4 -59.3(2)
C36 C37 C38 C39 0.3(4)
Fe4 C37 C38 C39 59.9(2)
C36 C37 C38 Fe4 -59.6(3)
C37 C38 C39 C35 -0.6(4)
Fe4 C38 C39 C35 58.7(2)
C37 C38 C39 Fe4 -59.3(2)
C36 C35 C39 C38 0.7(4)
C28 C35 C39 C38 176.1(3)
Fe4 C35 C39 C38 -58.3(3)
C36 C35 C39 Fe4 59.0(2)
C28 C35 C39 Fe4 -125.6(3)
C44 C40 C41 C42 0.0(4)
Fe4 C40 C41 C42 -59.3(2)
C44 C40 C41 Fe4 59.2(3)
C40 C41 C42 C43 0.0(4)
Fe4 C41 C42 C43 -60.4(2)
C40 C41 C42 Fe4 60.3(3)
C41 C42 C43 C44 0.1(4)
Fe4 C42 C43 C44 -59.9(2)
C41 C42 C43 Fe4 60.0(2)
C41 C40 C44 C43 0.1(4)
Fe4 C40 C44 C43 58.5(2)
C41 C40 C44 Fe4 -58.4(3)
C42 C43 C44 C40 -0.1(4)
Fe4 C43 C44 C40 -58.9(2)
C42 C43 C44 Fe4 58.8(2)
C35 C28 C45 C46 -78.1(4)
C29 C28 C45 C46 155.1(3)
S2 C28 C45 C46 38.5(4)
C35 C28 C45 C49 90.4(4)
C29 C28 C45 C49 -36.4(5)
S2 C28 C45 C49 -152.9(3)
C35 C28 C45 Fe3 -176.3(2)
C29 C28 C45 Fe3 56.9(4)
S2 C28 C45 Fe3 -59.6(4)
C49 C45 C46 C47 -0.8(4)
C28 C45 C46 C47 169.4(3)
Fe3 C45 C46 C47 -59.2(3)
C49 C45 C46 Fe3 58.4(2)
C28 C45 C46 Fe3 -131.4(3)
C45 C46 C47 C48 0.0(4)
Fe3 C46 C47 C48 -59.5(3)
C45 C46 C47 Fe3 59.4(2)
C46 C47 C48 C49 0.8(4)
Fe3 C47 C48 C49 -59.1(3)
C46 C47 C48 Fe3 59.8(3)
C47 C48 C49 C45 -1.3(4)
Fe3 C48 C49 C45 -60.7(3)
C47 C48 C49 Fe3 59.5(3)
C46 C45 C49 C48 1.2(4)
C28 C45 C49 C48 -169.4(3)
Fe3 C45 C49 C48 60.1(3)
C46 C45 C49 Fe3 -58.9(2)
C28 C45 C49 Fe3 130.6(3)
C54 C50 C51 C52 -0.2(4)
Fe3 C50 C51 C52 -59.1(3)
C54 C50 C51 Fe3 58.9(3)
C50 C51 C52 C53 -0.6(4)
Fe3 C51 C52 C53 -59.4(3)
C50 C51 C52 Fe3 58.8(3)
C51 C52 C53 C54 1.1(5)
Fe3 C52 C53 C54 -58.4(3)
C51 C52 C53 Fe3 59.5(3)
C52 C53 C54 C50 -1.3(5)
Fe3 C53 C54 C50 -60.1(3)
C52 C53 C54 Fe3 58.8(3)
C51 C50 C54 C53 0.9(4)
Fe3 C50 C54 C53 60.6(3)
C51 C50 C54 Fe3 -59.7(3)
C17 C13 Fe1 C14 119.2(4)
C14 C13 Fe1 C17 -119.2(4)
C14 C13 Fe1 C9 101.9(3)
C17 C13 Fe1 C9 -138.9(2)
C14 C13 Fe1 C12 -176.5(3)
C17 C13 Fe1 C12 -57.3(4)
C14 C13 Fe1 C15 -36.8(3)
C17 C13 Fe1 C15 82.4(3)
C14 C13 Fe1 C10 61.1(3)
C17 C13 Fe1 C10 -179.7(2)
C14 C13 Fe1 C16 -80.1(3)
C17 C13 Fe1 C16 39.1(2)
C14 C13 Fe1 C8 145.8(3)
C17 C13 Fe1 C8 -95.0(2)
C15 C14 Fe1 C13 -119.4(4)
C15 C14 Fe1 C17 -81.3(3)
C13 C14 Fe1 C17 38.1(3)
C15 C14 Fe1 C9 145.5(3)
C13 C14 Fe1 C9 -95.1(3)
C13 C14 Fe1 C15 119.4(4)
C15 C14 Fe1 C11 64.4(4)
C13 C14 Fe1 C11 -176.2(3)
C15 C14 Fe1 C10 102.3(3)
C13 C14 Fe1 C10 -138.3(3)
C15 C14 Fe1 C16 -37.0(3)
C13 C14 Fe1 C16 82.4(3)
C15 C14 Fe1 C8 -179.7(3)
C13 C14 Fe1 C8 -60.3(4)
C16 C17 Fe1 C13 116.7(4)
C13 C17 Fe1 C14 -37.0(3)
C16 C17 Fe1 C14 79.7(3)
C13 C17 Fe1 C9 64.2(3)
C16 C17 Fe1 C9 -179.1(2)
C13 C17 Fe1 C12 149.4(3)
C16 C17 Fe1 C12 -93.9(3)
C13 C17 Fe1 C15 -79.4(3)
C16 C17 Fe1 C15 37.3(2)
C13 C17 Fe1 C11 -170.7(3)
C16 C17 Fe1 C11 -54.0(4)
C13 C17 Fe1 C16 -116.7(4)
C13 C17 Fe1 C8 104.5(3)
C16 C17 Fe1 C8 -138.8(2)
C8 C9 Fe1 C13 106.2(3)
C10 C9 Fe1 C13 -133.5(3)
C8 C9 Fe1 C14 149.2(3)
C10 C9 Fe1 C14 -90.5(3)
C8 C9 Fe1 C17 67.1(3)
C10 C9 Fe1 C17 -172.6(3)
C8 C9 Fe1 C12 -38.5(2)
C10 C9 Fe1 C12 81.8(2)
C8 C9 Fe1 C15 -175.5(3)
C10 C9 Fe1 C15 -55.2(4)
C8 C9 Fe1 C11 -82.5(2)
C10 C9 Fe1 C11 37.8(2)
C8 C9 Fe1 C10 -120.3(3)
C10 C9 Fe1 C8 120.3(3)
C11 C12 Fe1 C13 -176.4(3)
C8 C12 Fe1 C13 -57.0(4)
C11 C12 Fe1 C17 145.6(2)
C8 C12 Fe1 C17 -94.9(2)
C11 C12 Fe1 C9 -81.4(2)
C8 C12 Fe1 C9 37.99(19)
C11 C12 Fe1 C15 61.5(3)
C8 C12 Fe1 C15 -179.0(2)
C8 C12 Fe1 C11 119.4(3)
C11 C12 Fe1 C10 -37.5(2)
C8 C12 Fe1 C10 81.9(2)
C11 C12 Fe1 C16 101.1(2)
C8 C12 Fe1 C16 -139.5(2)
C11 C12 Fe1 C8 -119.4(3)
C14 C15 Fe1 C13 37.3(3)
C16 C15 Fe1 C13 -82.7(3)
C16 C15 Fe1 C14 -120.0(4)
C14 C15 Fe1 C17 81.9(3)
C16 C15 Fe1 C17 -38.1(3)
C14 C15 Fe1 C9 -57.3(4)
C16 C15 Fe1 C9 -177.3(2)
C14 C15 Fe1 C12 -172.7(3)
C16 C15 Fe1 C12 67.3(3)
C14 C15 Fe1 C11 -135.4(3)
C16 C15 Fe1 C11 104.6(3)
C14 C15 Fe1 C10 -92.3(3)
C16 C15 Fe1 C10 147.6(2)
C14 C15 Fe1 C16 120.0(4)
C10 C11 Fe1 C14 64.4(3)
C12 C11 Fe1 C14 -176.4(2)
C10 C11 Fe1 C17 179.0(2)
C12 C11 Fe1 C17 -61.8(3)
C10 C11 Fe1 C9 -37.98(19)
C12 C11 Fe1 C9 81.3(2)
C10 C11 Fe1 C12 -119.3(3)
C10 C11 Fe1 C15 101.3(2)
C12 C11 Fe1 C15 -139.4(2)
C12 C11 Fe1 C10 119.3(3)
C10 C11 Fe1 C16 143.8(2)
C12 C11 Fe1 C16 -96.9(2)
C10 C11 Fe1 C8 -81.5(2)
C12 C11 Fe1 C8 37.72(19)
C11 C10 Fe1 C13 -171.7(3)
C9 C10 Fe1 C13 69.5(3)
C11 C10 Fe1 C14 -135.7(2)
C9 C10 Fe1 C14 105.5(3)
C11 C10 Fe1 C9 118.8(3)
C11 C10 Fe1 C12 37.8(2)
C9 C10 Fe1 C12 -81.0(2)
C11 C10 Fe1 C15 -94.2(2)
C9 C10 Fe1 C15 147.0(2)
C9 C10 Fe1 C11 -118.8(3)
C11 C10 Fe1 C16 -60.7(3)
C9 C10 Fe1 C16 -179.5(2)
C11 C10 Fe1 C8 81.9(2)
C9 C10 Fe1 C8 -36.9(2)
C15 C16 Fe1 C13 79.6(3)
C17 C16 Fe1 C13 -39.3(3)
C15 C16 Fe1 C14 36.5(3)
C17 C16 Fe1 C14 -82.4(3)
C15 C16 Fe1 C17 118.9(4)
C15 C16 Fe1 C12 -135.8(3)
C17 C16 Fe1 C12 105.3(3)
C17 C16 Fe1 C15 -118.9(4)
C15 C16 Fe1 C11 -91.5(3)
C17 C16 Fe1 C11 149.6(3)
C15 C16 Fe1 C10 -53.4(4)
C17 C16 Fe1 C10 -172.3(3)
C15 C16 Fe1 C8 -175.4(3)
C17 C16 Fe1 C8 65.7(3)
C9 C8 Fe1 C13 -92.2(3)
C12 C8 Fe1 C13 149.6(3)
C1 C8 Fe1 C13 28.7(4)
C9 C8 Fe1 C14 -54.0(4)
C12 C8 Fe1 C14 -172.2(3)
C1 C8 Fe1 C14 66.9(5)
C9 C8 Fe1 C17 -137.2(2)
C12 C8 Fe1 C17 104.6(2)
C1 C8 Fe1 C17 -16.3(4)
C12 C8 Fe1 C9 -118.2(3)
C1 C8 Fe1 C9 120.9(4)
C9 C8 Fe1 C12 118.2(3)
C1 C8 Fe1 C12 -120.9(4)
C9 C8 Fe1 C11 80.7(2)
C12 C8 Fe1 C11 -37.56(19)
C1 C8 Fe1 C11 -158.4(3)
C9 C8 Fe1 C10 37.1(2)
C12 C8 Fe1 C10 -81.1(2)
C1 C8 Fe1 C10 158.0(3)
C9 C8 Fe1 C16 -177.2(2)
C12 C8 Fe1 C16 64.5(3)
C1 C8 Fe1 C16 -56.3(4)
C20 C21 Fe2 C22 118.9(3)
C22 C21 Fe2 C26 133.8(3)
C20 C21 Fe2 C26 -107.3(3)
C22 C21 Fe2 C23 -175.1(9)
C20 C21 Fe2 C23 -56.2(10)
C22 C21 Fe2 C25 91.8(3)
C20 C21 Fe2 C25 -149.3(2)
C22 C21 Fe2 C27 172.0(3)
C20 C21 Fe2 C27 -69.1(3)
C22 C21 Fe2 C20 -118.9(3)
C22 C21 Fe2 C24 60.6(4)
C20 C21 Fe2 C24 179.5(3)
C22 C21 Fe2 C19 -81.1(2)
C20 C21 Fe2 C19 37.8(2)
C22 C21 Fe2 C18 -37.3(2)
C20 C21 Fe2 C18 81.6(2)
C18 C22 Fe2 C21 -119.4(3)
C21 C22 Fe2 C26 -64.7(3)
C18 C22 Fe2 C26 175.9(2)
C21 C22 Fe2 C23 178.3(3)
C18 C22 Fe2 C23 58.9(4)
C21 C22 Fe2 C25 -104.8(2)
C18 C22 Fe2 C25 135.8(2)
C21 C22 Fe2 C27 -33.5(10)
C18 C22 Fe2 C27 -152.9(9)
C21 C22 Fe2 C20 37.8(2)
C18 C22 Fe2 C20 -81.6(2)
C21 C22 Fe2 C24 -147.2(2)
C18 C22 Fe2 C24 93.4(2)
C21 C22 Fe2 C19 81.8(2)
C18 C22 Fe2 C19 -37.61(18)
C21 C22 Fe2 C18 119.4(3)
C25 C26 Fe2 C21 -108.4(3)
C27 C26 Fe2 C21 133.4(3)
C25 C26 Fe2 C22 -70.6(3)
C27 C26 Fe2 C22 171.2(2)
C25 C26 Fe2 C23 80.2(3)
C27 C26 Fe2 C23 -38.0(2)
C27 C26 Fe2 C25 -118.2(4)
C25 C26 Fe2 C27 118.2(4)
C25 C26 Fe2 C20 -150.7(3)
C27 C26 Fe2 C20 91.1(3)
C25 C26 Fe2 C24 36.6(3)
C27 C26 Fe2 C24 -81.6(3)
C25 C26 Fe2 C19 177.4(3)
C27 C26 Fe2 C19 59.2(4)
C25 C26 Fe2 C18 -55.7(9)
C27 C26 Fe2 C18 -174.0(7)
C24 C23 Fe2 C21 -134.8(9)
C27 C23 Fe2 C21 -15.4(11)
C24 C23 Fe2 C22 51.5(4)
C27 C23 Fe2 C22 170.9(3)
C24 C23 Fe2 C26 -80.9(3)
C27 C23 Fe2 C26 38.5(3)
C24 C23 Fe2 C25 -37.3(2)
C27 C23 Fe2 C25 82.1(3)
C24 C23 Fe2 C27 -119.4(4)
C24 C23 Fe2 C20 177.5(2)
C27 C23 Fe2 C20 -63.1(4)
C27 C23 Fe2 C24 119.4(4)
C24 C23 Fe2 C19 135.3(2)
C27 C23 Fe2 C19 -105.3(3)
C24 C23 Fe2 C18 90.8(3)
C27 C23 Fe2 C18 -149.8(3)
C24 C25 Fe2 C21 -153.3(3)
C26 C25 Fe2 C21 86.5(3)
C24 C25 Fe2 C22 -109.8(3)
C26 C25 Fe2 C22 130.0(3)
C24 C25 Fe2 C26 120.2(4)
C24 C25 Fe2 C23 37.8(2)
C26 C25 Fe2 C23 -82.4(3)
C24 C25 Fe2 C27 81.7(3)
C26 C25 Fe2 C27 -38.6(3)
C24 C25 Fe2 C20 171.6(3)
C26 C25 Fe2 C20 51.4(5)
C26 C25 Fe2 C24 -120.2(4)
C24 C25 Fe2 C18 -71.7(3)
C26 C25 Fe2 C18 168.1(3)
C23 C27 Fe2 C21 176.5(3)
C26 C27 Fe2 C21 -65.3(3)
C23 C27 Fe2 C22 -155.6(8)
C26 C27 Fe2 C22 -37.4(10)
C23 C27 Fe2 C26 -118.2(4)
C26 C27 Fe2 C23 118.2(4)
C23 C27 Fe2 C25 -80.3(3)
C26 C27 Fe2 C25 37.8(3)
C23 C27 Fe2 C20 136.9(3)
C26 C27 Fe2 C20 -104.9(3)
C23 C27 Fe2 C24 -37.4(3)
C26 C27 Fe2 C24 80.8(3)
C23 C27 Fe2 C19 93.7(3)
C26 C27 Fe2 C19 -148.1(2)
C23 C27 Fe2 C18 59.7(4)
C26 C27 Fe2 C18 177.8(3)
C19 C20 Fe2 C21 119.1(3)
C21 C20 Fe2 C22 -37.9(2)
C19 C20 Fe2 C22 81.2(2)
C21 C20 Fe2 C26 87.4(3)
C19 C20 Fe2 C26 -153.5(3)
C21 C20 Fe2 C23 168.3(2)
C19 C20 Fe2 C23 -72.6(3)
C21 C20 Fe2 C25 54.2(4)
C19 C20 Fe2 C25 173.3(3)
C21 C20 Fe2 C27 130.9(3)
C19 C20 Fe2 C27 -110.0(3)
C21 C20 Fe2 C19 -119.1(3)
C21 C20 Fe2 C18 -81.4(2)
C19 C20 Fe2 C18 37.7(2)
C25 C24 Fe2 C21 47.9(4)
C23 C24 Fe2 C21 166.8(3)
C25 C24 Fe2 C22 87.5(3)
C23 C24 Fe2 C22 -153.6(2)
C25 C24 Fe2 C26 -37.1(3)
C23 C24 Fe2 C26 81.9(3)
C25 C24 Fe2 C23 -119.0(4)
C23 C24 Fe2 C25 119.0(4)
C25 C24 Fe2 C27 -81.5(3)
C23 C24 Fe2 C27 37.5(3)
C25 C24 Fe2 C19 172.7(3)
C23 C24 Fe2 C19 -68.3(3)
C25 C24 Fe2 C18 131.6(3)
C23 C24 Fe2 C18 -109.4(2)
C20 C19 Fe2 C21 -37.6(2)
C18 C19 Fe2 C21 81.3(2)
C20 C19 Fe2 C22 -81.6(2)
C18 C19 Fe2 C22 37.36(19)
C20 C19 Fe2 C26 48.1(4)
C18 C19 Fe2 C26 167.1(3)
C20 C19 Fe2 C23 131.3(2)
C18 C19 Fe2 C23 -109.7(2)
C20 C19 Fe2 C27 87.1(3)
C18 C19 Fe2 C27 -154.0(2)
C18 C19 Fe2 C20 119.0(3)
C20 C19 Fe2 C24 171.7(3)
C18 C19 Fe2 C24 -69.3(3)
C20 C19 Fe2 C18 -119.0(3)
C22 C18 Fe2 C21 37.7(2)
C19 C18 Fe2 C21 -81.7(2)
C1 C18 Fe2 C21 155.7(4)
C19 C18 Fe2 C22 -119.4(3)
C1 C18 Fe2 C22 118.0(4)
C22 C18 Fe2 C26 -17.8(9)
C19 C18 Fe2 C26 -137.2(8)
C1 C18 Fe2 C26 100.2(9)
C22 C18 Fe2 C23 -150.1(2)
C19 C18 Fe2 C23 90.5(2)
C1 C18 Fe2 C23 -32.1(4)
C22 C18 Fe2 C25 -64.9(3)
C19 C18 Fe2 C25 175.7(2)
C1 C18 Fe2 C25 53.1(4)
C22 C18 Fe2 C27 170.0(3)
C19 C18 Fe2 C27 50.6(4)
C1 C18 Fe2 C27 -72.0(4)
C22 C18 Fe2 C20 81.5(2)
C19 C18 Fe2 C20 -37.9(2)
C1 C18 Fe2 C20 -160.5(4)
C22 C18 Fe2 C24 -105.8(2)
C19 C18 Fe2 C24 134.8(2)
C1 C18 Fe2 C24 12.2(4)
C22 C18 Fe2 C19 119.4(3)
C1 C18 Fe2 C19 -122.6(4)
C53 C54 Fe3 C49 49.1(5)
C50 C54 Fe3 C49 167.5(3)
C53 C54 Fe3 C48 76.8(3)
C50 C54 Fe3 C48 -164.8(2)
C53 C54 Fe3 C50 -118.4(3)
C50 C54 Fe3 C53 118.4(3)
C53 C54 Fe3 C47 117.4(3)
C50 C54 Fe3 C47 -124.2(2)
C53 C54 Fe3 C46 157.2(2)
C50 C54 Fe3 C46 -84.4(2)
C53 C54 Fe3 C52 -37.0(2)
C50 C54 Fe3 C52 81.4(2)
C53 C54 Fe3 C51 -80.7(3)
C50 C54 Fe3 C51 37.7(2)
C53 C54 Fe3 C45 -176.0(3)
C50 C54 Fe3 C45 -57.6(5)
C48 C49 Fe3 C54 38.0(5)
C45 C49 Fe3 C54 156.4(4)
C45 C49 Fe3 C48 118.4(3)
C48 C49 Fe3 C50 -166.9(4)
C45 C49 Fe3 C50 -48.5(5)
C48 C49 Fe3 C53 73.5(3)
C45 C49 Fe3 C53 -168.1(2)
C48 C49 Fe3 C47 -37.3(2)
C45 C49 Fe3 C47 81.1(2)
C48 C49 Fe3 C46 -80.5(2)
C45 C49 Fe3 C46 37.87(18)
C48 C49 Fe3 C52 115.9(2)
C45 C49 Fe3 C52 -125.7(2)
C48 C49 Fe3 C51 158.0(2)
C45 C49 Fe3 C51 -83.6(2)
C48 C49 Fe3 C45 -118.4(3)
C47 C48 Fe3 C54 76.2(3)
C49 C48 Fe3 C54 -164.1(2)
C47 C48 Fe3 C49 -119.7(3)
C47 C48 Fe3 C50 48.4(5)
C49 C48 Fe3 C50 168.2(4)
C47 C48 Fe3 C53 116.7(2)
C49 C48 Fe3 C53 -123.6(2)
C49 C48 Fe3 C47 119.7(3)
C47 C48 Fe3 C46 -37.7(2)
C49 C48 Fe3 C46 82.0(2)
C47 C48 Fe3 C52 157.4(2)
C49 C48 Fe3 C52 -82.8(3)
C47 C48 Fe3 C51 -175.5(4)
C49 C48 Fe3 C51 -55.8(5)
C47 C48 Fe3 C45 -81.5(2)
C49 C48 Fe3 C45 38.2(2)
C51 C50 Fe3 C54 118.9(3)
C51 C50 Fe3 C49 -46.9(5)
C54 C50 Fe3 C49 -165.8(4)
C51 C50 Fe3 C48 156.5(4)
C54 C50 Fe3 C48 37.6(5)
C51 C50 Fe3 C53 81.3(2)
C54 C50 Fe3 C53 -37.6(2)
C51 C50 Fe3 C47 -168.1(2)
C54 C50 Fe3 C47 73.0(3)
C51 C50 Fe3 C46 -125.8(2)
C54 C50 Fe3 C46 115.3(2)
C51 C50 Fe3 C52 37.5(2)
C54 C50 Fe3 C52 -81.4(2)
C54 C50 Fe3 C51 -118.9(3)
C51 C50 Fe3 C45 -83.3(3)
C54 C50 Fe3 C45 157.8(2)
C52 C53 Fe3 C54 -120.6(4)
C54 C53 Fe3 C49 -159.7(2)
C52 C53 Fe3 C49 79.7(3)
C54 C53 Fe3 C48 -119.3(3)
C52 C53 Fe3 C48 120.1(2)
C54 C53 Fe3 C50 38.8(2)
C52 C53 Fe3 C50 -81.8(3)
C54 C53 Fe3 C47 -78.0(3)
C52 C53 Fe3 C47 161.4(2)
C54 C53 Fe3 C46 -50.8(5)
C52 C53 Fe3 C46 -171.4(3)
C54 C53 Fe3 C52 120.6(4)
C54 C53 Fe3 C51 82.7(3)
C52 C53 Fe3 C51 -37.9(2)
C54 C53 Fe3 C45 175.4(4)
C52 C53 Fe3 C45 54.8(6)
C46 C47 Fe3 C54 121.6(2)
C48 C47 Fe3 C54 -119.8(2)
C46 C47 Fe3 C49 -81.0(2)
C48 C47 Fe3 C49 37.6(2)
C46 C47 Fe3 C48 -118.6(3)
C46 C47 Fe3 C50 80.8(3)
C48 C47 Fe3 C50 -160.5(2)
C46 C47 Fe3 C53 162.2(2)
C48 C47 Fe3 C53 -79.1(3)
C48 C47 Fe3 C46 118.6(3)
C46 C47 Fe3 C52 -168.9(3)
C48 C47 Fe3 C52 -50.3(4)
C46 C47 Fe3 C51 56.1(5)
C48 C47 Fe3 C51 174.7(4)
C46 C47 Fe3 C45 -37.1(2)
C48 C47 Fe3 C45 81.6(2)
C47 C46 Fe3 C54 -74.4(3)
C45 C46 Fe3 C54 165.2(2)
C47 C46 Fe3 C49 82.3(2)
C45 C46 Fe3 C49 -38.13(19)
C47 C46 Fe3 C48 38.1(2)
C45 C46 Fe3 C48 -82.4(2)
C47 C46 Fe3 C50 -118.7(2)
C45 C46 Fe3 C50 120.9(2)
C47 C46 Fe3 C53 -38.7(5)
C45 C46 Fe3 C53 -159.2(3)
C45 C46 Fe3 C47 -120.4(3)
C47 C46 Fe3 C52 162.3(5)
C45 C46 Fe3 C52 41.8(6)
C47 C46 Fe3 C51 -160.5(2)
C45 C46 Fe3 C51 79.1(2)
C47 C46 Fe3 C45 120.4(3)
C53 C52 Fe3 C54 36.7(3)
C51 C52 Fe3 C54 -82.2(3)
C53 C52 Fe3 C49 -119.4(3)
C51 C52 Fe3 C49 121.7(2)
C53 C52 Fe3 C48 -76.3(3)
C51 C52 Fe3 C48 164.8(2)
C53 C52 Fe3 C50 81.4(3)
C51 C52 Fe3 C50 -37.5(2)
C51 C52 Fe3 C53 -118.9(3)
C53 C52 Fe3 C47 -40.8(5)
C51 C52 Fe3 C47 -159.7(3)
C53 C52 Fe3 C46 166.3(5)
C51 C52 Fe3 C46 47.4(7)
C53 C52 Fe3 C51 118.9(3)
C53 C52 Fe3 C45 -160.9(2)
C51 C52 Fe3 C45 80.2(3)
C50 C51 Fe3 C54 -38.4(2)
C52 C51 Fe3 C54 81.1(3)
C50 C51 Fe3 C49 162.6(2)
C52 C51 Fe3 C49 -77.9(3)
C50 C51 Fe3 C48 -156.5(4)
C52 C51 Fe3 C48 -37.0(5)
C52 C51 Fe3 C50 119.5(3)
C50 C51 Fe3 C53 -81.7(3)
C52 C51 Fe3 C53 37.8(2)
C50 C51 Fe3 C47 32.7(6)
C52 C51 Fe3 C47 152.2(4)
C50 C51 Fe3 C46 75.1(3)
C52 C51 Fe3 C46 -165.4(2)
C50 C51 Fe3 C52 -119.5(3)
C50 C51 Fe3 C45 118.4(2)
C52 C51 Fe3 C45 -122.1(2)
C46 C45 Fe3 C54 -36.6(5)
C49 C45 Fe3 C54 -155.2(4)
C28 C45 Fe3 C54 86.9(5)
C46 C45 Fe3 C49 118.7(3)
C28 C45 Fe3 C49 -117.9(4)
C46 C45 Fe3 C48 80.4(2)
C49 C45 Fe3 C48 -38.2(2)
C28 C45 Fe3 C48 -156.1(4)
C46 C45 Fe3 C50 -79.3(2)
C49 C45 Fe3 C50 162.1(2)
C28 C45 Fe3 C50 44.2(4)
C46 C45 Fe3 C53 151.5(4)
C49 C45 Fe3 C53 32.8(5)
C28 C45 Fe3 C53 -85.0(6)
C46 C45 Fe3 C47 36.7(2)
C49 C45 Fe3 C47 -82.0(2)
C28 C45 Fe3 C47 160.1(4)
C49 C45 Fe3 C46 -118.7(3)
C28 C45 Fe3 C46 123.4(4)
C46 C45 Fe3 C52 -166.9(2)
C49 C45 Fe3 C52 74.4(3)
C28 C45 Fe3 C52 -43.4(4)
C46 C45 Fe3 C51 -123.3(2)
C49 C45 Fe3 C51 118.1(2)
C28 C45 Fe3 C51 0.2(4)
C43 C42 Fe4 C37 -166.3(2)
C41 C42 Fe4 C37 75.1(2)
C43 C42 Fe4 C41 118.6(3)
C43 C42 Fe4 C38 -126.2(2)
C41 C42 Fe4 C38 115.2(2)
C43 C42 Fe4 C36 170.3(3)
C41 C42 Fe4 C36 51.7(5)
C41 C42 Fe4 C43 -118.6(3)
C43 C42 Fe4 C39 -85.9(2)
C41 C42 Fe4 C39 155.5(2)
C43 C42 Fe4 C40 80.9(2)
C41 C42 Fe4 C40 -37.6(2)
C43 C42 Fe4 C35 -58.9(4)
C41 C42 Fe4 C35 -177.5(3)
C43 C42 Fe4 C44 37.6(2)
C41 C42 Fe4 C44 -81.0(2)
C36 C37 Fe4 C42 -167.3(2)
C38 C37 Fe4 C42 73.1(3)
C36 C37 Fe4 C41 -126.3(2)
C38 C37 Fe4 C41 114.1(2)
C36 C37 Fe4 C38 119.6(3)
C38 C37 Fe4 C36 -119.6(3)
C36 C37 Fe4 C43 167.1(4)
C38 C37 Fe4 C43 47.5(5)
C36 C37 Fe4 C39 81.8(2)
C38 C37 Fe4 C39 -37.9(2)
C36 C37 Fe4 C40 -86.1(2)
C38 C37 Fe4 C40 154.3(2)
C36 C37 Fe4 C35 37.9(2)
C38 C37 Fe4 C35 -81.7(2)
C36 C37 Fe4 C44 -59.8(5)
C38 C37 Fe4 C44 -179.4(3)
C40 C41 Fe4 C42 -118.7(3)
C40 C41 Fe4 C37 120.1(2)
C42 C41 Fe4 C37 -121.2(2)
C40 C41 Fe4 C38 161.9(2)
C42 C41 Fe4 C38 -79.3(2)
C40 C41 Fe4 C36 81.1(2)
C42 C41 Fe4 C36 -160.1(2)
C40 C41 Fe4 C43 -80.6(2)
C42 C41 Fe4 C43 38.1(2)
C40 C41 Fe4 C39 -170.2(3)
C42 C41 Fe4 C39 -51.4(4)
C42 C41 Fe4 C40 118.7(3)
C40 C41 Fe4 C35 57.6(6)
C42 C41 Fe4 C35 176.4(4)
C40 C41 Fe4 C44 -36.9(2)
C42 C41 Fe4 C44 81.8(2)
C39 C38 Fe4 C42 118.8(2)
C37 C38 Fe4 C42 -122.5(2)
C39 C38 Fe4 C37 -118.7(3)
C39 C38 Fe4 C41 160.4(2)
C37 C38 Fe4 C41 -80.9(2)
C39 C38 Fe4 C36 -81.4(2)
C37 C38 Fe4 C36 37.2(2)
C39 C38 Fe4 C43 79.7(2)
C37 C38 Fe4 C43 -161.6(2)
C37 C38 Fe4 C39 118.7(3)
C39 C38 Fe4 C40 -173.7(3)
C37 C38 Fe4 C40 -55.0(4)
C39 C38 Fe4 C35 -36.9(2)
C37 C38 Fe4 C35 81.8(2)
C39 C38 Fe4 C44 60.5(6)
C37 C38 Fe4 C44 179.2(4)
C37 C36 Fe4 C42 31.7(5)
C35 C36 Fe4 C42 151.5(4)
C35 C36 Fe4 C37 119.8(3)
C37 C36 Fe4 C41 70.2(3)
C35 C36 Fe4 C41 -170.05(19)
C37 C36 Fe4 C38 -37.8(2)
C35 C36 Fe4 C38 82.0(2)
C37 C36 Fe4 C43 -166.7(4)
C35 C36 Fe4 C43 -46.9(5)
C37 C36 Fe4 C39 -81.5(2)
C35 C36 Fe4 C39 38.3(2)
C37 C36 Fe4 C40 113.0(2)
C35 C36 Fe4 C40 -127.2(2)
C37 C36 Fe4 C35 -119.8(3)
C37 C36 Fe4 C44 155.5(2)
C35 C36 Fe4 C44 -84.7(2)
C44 C43 Fe4 C42 119.1(3)
C42 C43 Fe4 C37 34.6(5)
C44 C43 Fe4 C37 153.7(4)
C42 C43 Fe4 C41 -38.3(2)
C44 C43 Fe4 C41 80.8(2)
C42 C43 Fe4 C38 69.8(3)
C44 C43 Fe4 C38 -171.1(2)
C42 C43 Fe4 C36 -170.0(4)
C44 C43 Fe4 C36 -50.9(5)
C42 C43 Fe4 C39 112.2(2)
C44 C43 Fe4 C39 -128.7(2)
C42 C43 Fe4 C40 -81.9(2)
C44 C43 Fe4 C40 37.2(2)
C42 C43 Fe4 C35 154.8(2)
C44 C43 Fe4 C35 -86.1(2)
C42 C43 Fe4 C44 -119.1(3)
C38 C39 Fe4 C42 -76.0(2)
C35 C39 Fe4 C42 163.2(2)
C38 C39 Fe4 C37 38.3(2)
C35 C39 Fe4 C37 -82.5(2)
C38 C39 Fe4 C41 -40.2(4)
C35 C39 Fe4 C41 -161.0(3)
C35 C39 Fe4 C38 -120.8(3)
C38 C39 Fe4 C36 81.9(2)
C35 C39 Fe4 C36 -38.9(2)
C38 C39 Fe4 C43 -119.6(2)
C35 C39 Fe4 C43 119.6(2)
C38 C39 Fe4 C40 167.6(6)
C35 C39 Fe4 C40 46.8(7)
C38 C39 Fe4 C35 120.8(3)
C38 C39 Fe4 C44 -160.1(2)
C35 C39 Fe4 C44 79.1(2)
C41 C40 Fe4 C42 38.4(2)
C44 C40 Fe4 C42 -81.7(2)
C41 C40 Fe4 C37 -75.6(3)
C44 C40 Fe4 C37 164.2(2)
C44 C40 Fe4 C41 -120.1(3)
C41 C40 Fe4 C38 -37.3(4)
C44 C40 Fe4 C38 -157.5(3)
C41 C40 Fe4 C36 -119.1(2)
C44 C40 Fe4 C36 120.8(2)
C41 C40 Fe4 C43 82.6(2)
C44 C40 Fe4 C43 -37.5(2)
C41 C40 Fe4 C39 160.3(6)
C44 C40 Fe4 C39 40.2(7)
C41 C40 Fe4 C35 -161.8(2)
C44 C40 Fe4 C35 78.0(3)
C41 C40 Fe4 C44 120.1(3)
C39 C35 Fe4 C42 -37.7(4)
C36 C35 Fe4 C42 -155.6(3)
C28 C35 Fe4 C42 82.2(4)
C39 C35 Fe4 C37 80.8(2)
C36 C35 Fe4 C37 -37.1(2)
C28 C35 Fe4 C37 -159.3(3)
C39 C35 Fe4 C41 148.0(5)
C36 C35 Fe4 C41 30.1(6)
C28 C35 Fe4 C41 -92.1(6)
C39 C35 Fe4 C38 36.7(2)
C36 C35 Fe4 C38 -81.1(2)
C28 C35 Fe4 C38 156.7(3)
C39 C35 Fe4 C36 117.9(3)
C28 C35 Fe4 C36 -122.2(4)
C39 C35 Fe4 C43 -79.8(2)
C36 C35 Fe4 C43 162.3(2)
C28 C35 Fe4 C43 40.1(3)
C36 C35 Fe4 C39 -117.9(3)
C28 C35 Fe4 C39 119.9(4)
C39 C35 Fe4 C40 -167.2(2)
C36 C35 Fe4 C40 75.0(3)
C28 C35 Fe4 C40 -47.2(4)
C39 C35 Fe4 C44 -124.2(2)
C36 C35 Fe4 C44 117.9(2)
C28 C35 Fe4 C44 -4.3(3)
C40 C44 Fe4 C42 81.6(2)
C43 C44 Fe4 C42 -38.0(2)
C40 C44 Fe4 C37 -36.6(5)
C43 C44 Fe4 C37 -156.2(3)
C40 C44 Fe4 C41 37.1(2)
C43 C44 Fe4 C41 -82.5(2)
C40 C44 Fe4 C38 144.7(5)
C43 C44 Fe4 C38 25.1(6)
C40 C44 Fe4 C36 -79.6(3)
C43 C44 Fe4 C36 160.8(2)
C40 C44 Fe4 C43 119.6(3)
C40 C44 Fe4 C39 -168.7(2)
C43 C44 Fe4 C39 71.7(3)
C43 C44 Fe4 C40 -119.6(3)
C40 C44 Fe4 C35 -124.9(2)
C43 C44 Fe4 C35 115.5(2)
C4 C5 S1 O1 170.3(2)
C4 C5 S1 O2 -60.9(3)
C4 C5 S1 C1 53.9(3)
C8 C1 S1 O1 -58.1(2)
C18 C1 S1 O1 63.6(3)
C2 C1 S1 O1 -176.1(2)
C8 C1 S1 O2 170.3(2)
C18 C1 S1 O2 -68.1(2)
C2 C1 S1 O2 52.3(3)
C8 C1 S1 C5 57.8(2)
C18 C1 S1 C5 179.5(2)
C2 C1 S1 C5 -60.2(2)
C31 C32 S2 O4 67.3(3)
C31 C32 S2 O3 -164.8(3)
C31 C32 S2 C28 -48.8(3)
C35 C28 S2 O4 -175.5(2)
C45 C28 S2 O4 65.6(3)
C29 C28 S2 O4 -55.0(3)
C35 C28 S2 O3 52.6(3)
C45 C28 S2 O3 -66.3(3)
C29 C28 S2 O3 173.1(2)
C35 C28 S2 C32 -62.0(2)
C45 C28 S2 C32 179.0(2)
C29 C28 S2 C32 58.4(3)
